data_1542687
loop_
_publ_author_name
'Zhou, Yunfei'
'Zhu, Jianming'
'Li, Bo'
'Zhang, Yong'
'Feng, Jia'
'Hall, Adrian'
'Shi, Jiye'
'Zhu, Weiliang'

_publ_section_title
;
 Access to Different Isomeric Dibenzoxazepinones through Copper-Catalyzed
 C-H Etherification and C-N Bond Construction with Controllable Smiles
 Rearrangement.
;
_journal_issue 3
_journal_name_full 'Organic letters'
_journal_page_first 380
_journal_page_last 383
_journal_paper_doi 10.1021/acs.orglett.5b03378
_journal_volume 18
_journal_year 2016
_chemical_formula_sum 'C24 H17 Cl N2 O3'
_chemical_formula_weight 416.85
_chemical_name_systematic
; 
 ? 
;
_space_group_IT_number 14
_symmetry_cell_setting monoclinic
_symmetry_space_group_name_Hall '-P 2ybc'
_symmetry_space_group_name_H-M 'P 1 21/c 1'
_atom_sites_solution_hydrogens geom
_atom_sites_solution_primary direct
_atom_sites_solution_secondary difmap
_audit_creation_method SHELXL-97
_cell_angle_alpha 90.00
_cell_angle_beta 93.2770(10)
_cell_angle_gamma 90.00
_cell_formula_units_Z 4
_cell_length_a 14.8316(3)
_cell_length_b 16.4395(3)
_cell_length_c 7.8011(2)
_cell_measurement_reflns_used 5776
_cell_measurement_temperature 170
_cell_measurement_theta_max 27.34
_cell_measurement_theta_min 2.48
_cell_volume 1898.99(7)
_computing_structure_refinement 'SHELXL-97 (Sheldrick, 2008)'
_computing_structure_solution 'SHELXS-97 (Sheldrick, 2008)'
_diffrn_ambient_temperature 170
_diffrn_measured_fraction_theta_full 0.998
_diffrn_measured_fraction_theta_max 0.998
_diffrn_measurement_device_type 'CCD Detector'
_diffrn_radiation_monochromator graphite
_diffrn_radiation_source 'fine-focus sealed tube'
_diffrn_radiation_type MoK\a
_diffrn_radiation_wavelength 0.71073
_diffrn_reflns_av_R_equivalents 0.0279
_diffrn_reflns_av_sigmaI/netI 0.0292
_diffrn_reflns_limit_h_max 18
_diffrn_reflns_limit_h_min -19
_diffrn_reflns_limit_k_max 21
_diffrn_reflns_limit_k_min -21
_diffrn_reflns_limit_l_max 10
_diffrn_reflns_limit_l_min -9
_diffrn_reflns_number 16572
_diffrn_reflns_theta_full 27.59
_diffrn_reflns_theta_max 27.59
_diffrn_reflns_theta_min 1.85
_exptl_absorpt_coefficient_mu 0.232
_exptl_absorpt_correction_T_max 0.9885
_exptl_absorpt_correction_T_min 0.9594
_exptl_absorpt_correction_type multi-scan
_exptl_absorpt_process_details sadabs
_exptl_crystal_density_diffrn 1.458
_exptl_crystal_density_method 'not measured'
_exptl_crystal_description block
_exptl_crystal_F_000 864
_exptl_crystal_size_max 0.18
_exptl_crystal_size_mid 0.05
_exptl_crystal_size_min 0.05
_refine_diff_density_max 0.266
_refine_diff_density_min -0.228
_refine_diff_density_rms 0.044
_refine_ls_extinction_method none
_refine_ls_goodness_of_fit_ref 1.029
_refine_ls_hydrogen_treatment mixed
_refine_ls_matrix_type full
_refine_ls_number_parameters 271
_refine_ls_number_reflns 4389
_refine_ls_number_restraints 0
_refine_ls_restrained_S_all 1.029
_refine_ls_R_factor_all 0.0503
_refine_ls_R_factor_gt 0.0371
_refine_ls_shift/su_max 0.002
_refine_ls_shift/su_mean 0.000
_refine_ls_structure_factor_coef Fsqd
_refine_ls_weighting_details 'calc w=1/[\s^2^(Fo^2^)+(0.0456P)^2^+0.6750P] where P=(Fo^2^+2Fc^2^)/3'
_refine_ls_weighting_scheme calc
_refine_ls_wR_factor_gt 0.0914
_refine_ls_wR_factor_ref 0.0984
_reflns_number_gt 3507
_reflns_number_total 4389
_reflns_threshold_expression >2sigma(I)
_cod_data_source_file ol5b03378_si_002.cif
_cod_data_source_block mo_2015230_0ma
_cod_original_sg_symbol_H-M P21/c
_cod_database_code 1542687

loop_
_symmetry_equiv_pos_as_xyz
'x, y, z'
'-x, y+1/2, -z+1/2'
'-x, -y, -z'
'x, -y-1/2, z-1/2'

loop_
_atom_site_label
_atom_site_type_symbol
_atom_site_fract_x
_atom_site_fract_y
_atom_site_fract_z
_atom_site_U_iso_or_equiv
_atom_site_adp_type
_atom_site_occupancy
_atom_site_symmetry_multiplicity
_atom_site_calc_flag
_atom_site_refinement_flags
O1 O 0.27349(8) 0.47343(7) 0.33788(14) 0.0312(3) Uani 1 1 d .
Cl1 Cl 0.09632(3) 0.63432(3) 1.23471(5) 0.03493(12) Uani 1 1 d .
N2 N 0.29140(8) 0.35875(8) 0.67726(17) 0.0259(3) Uani 1 1 d .
C6 C 0.33689(11) 0.72498(10) 0.6115(2) 0.0317(4) Uani 1 1 d .
H6 H 0.3140 0.7717 0.6603 0.038 Uiso 1 1 calc R
O2 O 0.19281(7) 0.66249(6) 0.62389(13) 0.0235(2) Uani 1 1 d .
O3 O 0.50996(8) 0.57760(8) 1.07562(18) 0.0449(3) Uani 1 1 d .
C22 C 0.20921(9) 0.34251(9) 0.59544(18) 0.0210(3) Uani 1 1 d .
N1 N 0.18941(8) 0.49033(7) 0.56721(15) 0.0217(3) Uani 1 1 d .
C7 C 0.28301(10) 0.65727(9) 0.58337(18) 0.0235(3) Uani 1 1 d .
C23 C 0.58304(13) 0.53706(13) 1.0005(3) 0.0513(5) Uani 1 1 d .
H23A H 0.6394 0.5526 1.0609 0.062 Uiso 1 1 calc R
H23B H 0.5856 0.5540 0.8818 0.062 Uiso 1 1 calc R
C24 C 0.42699(13) 0.55208(12) 0.9926(3) 0.0478(5) Uani 1 1 d .
H24A H 0.4246 0.5696 0.8737 0.057 Uiso 1 1 calc R
H24B H 0.3772 0.5775 1.0478 0.057 Uiso 1 1 calc R
C20 C 0.31021(11) 0.21495(10) 0.7238(2) 0.0298(3) Uani 1 1 d .
H20 H 0.3466 0.1732 0.7690 0.036 Uiso 1 1 calc R
C21 C 0.33831(10) 0.29629(10) 0.7377(2) 0.0299(4) Uani 1 1 d .
H21 H 0.3941 0.3067 0.7938 0.036 Uiso 1 1 calc R
C14 C 0.15534(10) 0.40903(9) 0.53481(18) 0.0215(3) Uani 1 1 d .
C1 C 0.25819(10) 0.51365(9) 0.46469(19) 0.0232(3) Uani 1 1 d .
C2 C 0.31469(10) 0.58669(9) 0.50996(19) 0.0240(3) Uani 1 1 d .
C5 C 0.42570(12) 0.72197(12) 0.5657(2) 0.0403(4) Uani 1 1 d .
H5 H 0.4627 0.7673 0.5828 0.048 Uiso 1 1 calc R
C19 C 0.22856(10) 0.19830(9) 0.64258(19) 0.0261(3) Uani 1 1 d .
H19 H 0.2086 0.1448 0.6318 0.031 Uiso 1 1 calc R
C18 C 0.17445(10) 0.26262(9) 0.57488(18) 0.0216(3) Uani 1 1 d .
C8 C 0.17230(9) 0.60941(9) 0.75492(18) 0.0209(3) Uani 1 1 d .
C13 C 0.16975(9) 0.52576(9) 0.72770(18) 0.0212(3) Uani 1 1 d .
C12 C 0.14282(10) 0.47702(10) 0.8618(2) 0.0274(3) Uani 1 1 d .
H12 H 0.1400 0.4209 0.8467 0.033 Uiso 1 1 calc R
C11 C 0.12021(11) 0.50991(10) 1.0167(2) 0.0279(3) Uani 1 1 d .
H11 H 0.1023 0.4764 1.1044 0.033 Uiso 1 1 calc R
C10 C 0.12460(10) 0.59333(10) 1.03971(19) 0.0249(3) Uani 1 1 d .
C9 C 0.15049(10) 0.64360(9) 0.90986(18) 0.0231(3) Uani 1 1 d .
H9 H 0.1533 0.6996 0.9259 0.028 Uiso 1 1 calc R
C4 C 0.45980(12) 0.65196(13) 0.4946(2) 0.0411(4) Uani 1 1 d .
H4 H 0.5199 0.6499 0.4666 0.049 Uiso 1 1 calc R
C3 C 0.40443(11) 0.58507(11) 0.4651(2) 0.0323(4) Uani 1 1 d .
H3 H 0.4272 0.5386 0.4150 0.039 Uiso 1 1 calc R
C15 C 0.07233(10) 0.39645(9) 0.45480(19) 0.0244(3) Uani 1 1 d .
H15 H 0.0380 0.4405 0.4147 0.029 Uiso 1 1 calc R
C16 C 0.03841(10) 0.31643(10) 0.4327(2) 0.0272(3) Uani 1 1 d .
H16 H -0.0180 0.3081 0.3772 0.033 Uiso 1 1 calc R
C17 C 0.08791(10) 0.25159(9) 0.49237(19) 0.0252(3) Uani 1 1 d .
H17 H 0.0645 0.1994 0.4787 0.030 Uiso 1 1 calc R

loop_
_atom_site_aniso_label
_atom_site_aniso_U_11
_atom_site_aniso_U_22
_atom_site_aniso_U_33
_atom_site_aniso_U_23
_atom_site_aniso_U_13
_atom_site_aniso_U_12
O1 0.0378(6) 0.0280(6) 0.0290(6) -0.0065(5) 0.0119(5) -0.0040(5)
Cl1 0.0517(3) 0.0324(2) 0.02117(19) -0.00336(16) 0.00657(16) 0.00998(18)
N2 0.0252(6) 0.0248(7) 0.0273(6) -0.0019(5) -0.0005(5) -0.0032(5)
C6 0.0377(9) 0.0250(8) 0.0320(8) 0.0005(7) -0.0011(7) -0.0079(7)
O2 0.0275(5) 0.0191(5) 0.0242(5) 0.0034(4) 0.0037(4) 0.0008(4)
O3 0.0385(7) 0.0337(7) 0.0624(9) -0.0213(6) 0.0017(6) -0.0035(5)
C22 0.0233(7) 0.0206(7) 0.0194(6) -0.0022(6) 0.0041(5) -0.0019(6)
N1 0.0264(6) 0.0171(6) 0.0221(6) -0.0009(5) 0.0041(5) -0.0023(5)
C7 0.0265(7) 0.0226(8) 0.0213(7) 0.0032(6) 0.0004(6) -0.0025(6)
C23 0.0375(10) 0.0486(12) 0.0689(14) -0.0246(11) 0.0128(9) -0.0130(9)
C24 0.0392(10) 0.0409(11) 0.0618(13) -0.0152(10) -0.0082(9) 0.0077(8)
C20 0.0332(8) 0.0271(8) 0.0290(8) 0.0034(7) 0.0010(6) 0.0056(7)
C21 0.0261(7) 0.0332(9) 0.0300(8) 0.0003(7) -0.0017(6) 0.0009(7)
C14 0.0262(7) 0.0191(7) 0.0196(7) -0.0027(6) 0.0058(5) -0.0025(6)
C1 0.0251(7) 0.0202(7) 0.0244(7) 0.0002(6) 0.0032(6) 0.0005(6)
C2 0.0255(7) 0.0246(8) 0.0221(7) 0.0031(6) 0.0026(6) -0.0025(6)
C5 0.0387(9) 0.0402(10) 0.0414(10) 0.0033(8) -0.0021(8) -0.0199(8)
C19 0.0335(8) 0.0193(7) 0.0260(7) 0.0000(6) 0.0054(6) -0.0018(6)
C18 0.0252(7) 0.0208(7) 0.0194(7) -0.0009(6) 0.0056(5) -0.0028(6)
C8 0.0216(7) 0.0186(7) 0.0224(7) 0.0021(6) -0.0004(5) 0.0001(5)
C13 0.0225(7) 0.0206(7) 0.0204(7) -0.0013(6) 0.0018(5) 0.0010(6)
C12 0.0353(8) 0.0202(8) 0.0274(8) -0.0002(6) 0.0067(6) -0.0008(6)
C11 0.0360(8) 0.0235(8) 0.0248(8) 0.0031(6) 0.0076(6) 0.0015(6)
C10 0.0279(7) 0.0266(8) 0.0202(7) -0.0031(6) 0.0023(6) 0.0065(6)
C9 0.0267(7) 0.0184(7) 0.0238(7) -0.0023(6) -0.0015(6) 0.0026(6)
C4 0.0260(8) 0.0571(12) 0.0405(10) 0.0042(9) 0.0046(7) -0.0104(8)
C3 0.0284(8) 0.0375(10) 0.0314(8) 0.0001(7) 0.0063(6) -0.0019(7)
C15 0.0256(7) 0.0243(8) 0.0235(7) -0.0005(6) 0.0036(6) 0.0038(6)
C16 0.0222(7) 0.0323(9) 0.0269(8) -0.0055(7) 0.0011(6) -0.0032(6)
C17 0.0275(7) 0.0214(7) 0.0271(8) -0.0041(6) 0.0045(6) -0.0063(6)

loop_
_atom_type_symbol
_atom_type_description
_atom_type_scat_dispersion_real
_atom_type_scat_dispersion_imag
_atom_type_scat_source
C C 0.0033 0.0016 'International Tables Vol C Tables 4.2.6.8 and 6.1.1.4'
H H 0.0000 0.0000 'International Tables Vol C Tables 4.2.6.8 and 6.1.1.4'
N N 0.0061 0.0033 'International Tables Vol C Tables 4.2.6.8 and 6.1.1.4'
O O 0.0106 0.0060 'International Tables Vol C Tables 4.2.6.8 and 6.1.1.4'
Cl Cl 0.1484 0.1585 'International Tables Vol C Tables 4.2.6.8 and 6.1.1.4'

loop_
_geom_angle_atom_site_label_1
_geom_angle_atom_site_label_2
_geom_angle_atom_site_label_3
_geom_angle
_geom_angle_site_symmetry_1
_geom_angle_site_symmetry_3
C21 N2 C22 117.02(13) . .
C7 C6 C5 118.72(17) . .
C7 C6 H6 120.6 . .
C5 C6 H6 120.6 . .
C8 O2 C7 112.39(11) . .
C24 O3 C23 109.48(14) . .
N2 C22 C18 122.82(13) . .
N2 C22 C14 118.31(13) . .
C18 C22 C14 118.83(12) . .
C1 N1 C13 126.01(12) . .
C1 N1 C14 114.60(12) . .
C13 N1 C14 116.36(12) . .
C6 C7 C2 122.22(15) . .
C6 C7 O2 117.93(14) . .
C2 C7 O2 119.78(13) . .
O3 C23 C24 111.63(17) . 3_667
O3 C23 H23A 109.3 . .
C24 C23 H23A 109.3 3_667 .
O3 C23 H23B 109.3 . .
C24 C23 H23B 109.3 3_667 .
H23A C23 H23B 108.0 . .
O3 C24 C23 111.31(16) . 3_667
O3 C24 H24A 109.4 . .
C23 C24 H24A 109.4 3_667 .
O3 C24 H24B 109.4 . .
C23 C24 H24B 109.4 3_667 .
H24A C24 H24B 108.0 . .
C19 C20 C21 118.69(14) . .
C19 C20 H20 120.7 . .
C21 C20 H20 120.7 . .
N2 C21 C20 124.65(14) . .
N2 C21 H21 117.7 . .
C20 C21 H21 117.7 . .
C15 C14 C22 120.79(13) . .
C15 C14 N1 121.17(13) . .
C22 C14 N1 117.99(12) . .
O1 C1 N1 119.64(13) . .
O1 C1 C2 119.89(14) . .
N1 C1 C2 120.47(13) . .
C7 C2 C3 118.01(14) . .
C7 C2 C1 124.79(13) . .
C3 C2 C1 117.08(14) . .
C6 C5 C4 120.47(16) . .
C6 C5 H5 119.8 . .
C4 C5 H5 119.8 . .
C20 C19 C18 119.66(14) . .
C20 C19 H19 120.2 . .
C18 C19 H19 120.2 . .
C17 C18 C19 123.78(14) . .
C17 C18 C22 119.03(13) . .
C19 C18 C22 117.17(13) . .
C9 C8 O2 117.23(13) . .
C9 C8 C13 121.83(14) . .
O2 C8 C13 120.87(13) . .
C8 C13 C12 117.37(13) . .
C8 C13 N1 122.17(13) . .
C12 C13 N1 120.39(13) . .
C11 C12 C13 121.69(15) . .
C11 C12 H12 119.2 . .
C13 C12 H12 119.2 . .
C10 C11 C12 119.28(15) . .
C10 C11 H11 120.4 . .
C12 C11 H11 120.4 . .
C9 C10 C11 120.77(14) . .
C9 C10 Cl1 120.14(12) . .
C11 C10 Cl1 119.09(12) . .
C10 C9 C8 119.05(14) . .
C10 C9 H9 120.5 . .
C8 C9 H9 120.5 . .
C3 C4 C5 119.99(16) . .
C3 C4 H4 120.0 . .
C5 C4 H4 120.0 . .
C4 C3 C2 120.57(16) . .
C4 C3 H3 119.7 . .
C2 C3 H3 119.7 . .
C14 C15 C16 120.13(14) . .
C14 C15 H15 119.9 . .
C16 C15 H15 119.9 . .
C17 C16 C15 120.34(13) . .
C17 C16 H16 119.8 . .
C15 C16 H16 119.8 . .
C16 C17 C18 120.86(14) . .
C16 C17 H17 119.6 . .
C18 C17 H17 119.6 . .

loop_
_geom_bond_atom_site_label_1
_geom_bond_atom_site_label_2
_geom_bond_distance
_geom_bond_site_symmetry_2
O1 C1 1.2218(18) .
Cl1 C10 1.7370(15) .
N2 C21 1.313(2) .
N2 C22 1.3697(18) .
C6 C7 1.380(2) .
C6 C5 1.385(3) .
C6 H6 0.9300 .
O2 C8 1.3908(18) .
O2 C7 1.3948(18) .
O3 C24 1.421(2) .
O3 C23 1.427(2) .
C22 C18 1.417(2) .
C22 C14 1.419(2) .
N1 C1 1.3858(19) .
N1 C13 1.4261(18) .
N1 C14 1.4460(18) .
C7 C2 1.388(2) .
C23 C24 1.474(3) 3_667
C23 H23A 0.9700 .
C23 H23B 0.9700 .
C24 C23 1.474(3) 3_667
C24 H24A 0.9700 .
C24 H24B 0.9700 .
C20 C19 1.362(2) .
C20 C21 1.403(2) .
C20 H20 0.9300 .
C21 H21 0.9300 .
C14 C15 1.364(2) .
C1 C2 1.495(2) .
C2 C3 1.396(2) .
C5 C4 1.386(3) .
C5 H5 0.9300 .
C19 C18 1.412(2) .
C19 H19 0.9300 .
C18 C17 1.414(2) .
C8 C9 1.388(2) .
C8 C13 1.392(2) .
C13 C12 1.394(2) .
C12 C11 1.382(2) .
C12 H12 0.9300 .
C11 C10 1.384(2) .
C11 H11 0.9300 .
C10 C9 1.379(2) .
C9 H9 0.9300 .
C4 C3 1.384(2) .
C4 H4 0.9300 .
C3 H3 0.9300 .
C15 C16 1.415(2) .
C15 H15 0.9300 .
C16 C17 1.361(2) .
C16 H16 0.9300 .
C17 H17 0.9300 .

loop_
_geom_torsion_atom_site_label_1
_geom_torsion_atom_site_label_2
_geom_torsion_atom_site_label_3
_geom_torsion_atom_site_label_4
_geom_torsion
_geom_torsion_site_symmetry_4
C21 N2 C22 C18 0.0(2) .
C21 N2 C22 C14 177.50(14) .
C5 C6 C7 C2 -0.4(2) .
C5 C6 C7 O2 -177.48(14) .
C8 O2 C7 C6 -116.12(15) .
C8 O2 C7 C2 66.73(16) .
C24 O3 C23 C24 -56.3(3) 3_667
C23 O3 C24 C23 56.1(3) 3_667
C22 N2 C21 C20 0.2(2) .
C19 C20 C21 N2 -0.2(3) .
N2 C22 C14 C15 -178.98(14) .
C18 C22 C14 C15 -1.4(2) .
N2 C22 C14 N1 -1.7(2) .
C18 C22 C14 N1 175.93(13) .
C1 N1 C14 C15 -107.76(16) .
C13 N1 C14 C15 90.70(17) .
C1 N1 C14 C22 74.93(16) .
C13 N1 C14 C22 -86.61(16) .
C13 N1 C1 O1 173.03(13) .
C14 N1 C1 O1 13.57(19) .
C13 N1 C1 C2 -5.9(2) .
C14 N1 C1 C2 -165.34(12) .
C6 C7 C2 C3 0.5(2) .
O2 C7 C2 C3 177.51(13) .
C6 C7 C2 C1 -175.40(14) .
O2 C7 C2 C1 1.6(2) .
O1 C1 C2 C7 145.27(15) .
N1 C1 C2 C7 -35.8(2) .
O1 C1 C2 C3 -30.7(2) .
N1 C1 C2 C3 148.25(14) .
C7 C6 C5 C4 -0.6(3) .
C21 C20 C19 C18 0.0(2) .
C20 C19 C18 C17 -178.38(15) .
C20 C19 C18 C22 0.2(2) .
N2 C22 C18 C17 178.44(14) .
C14 C22 C18 C17 1.0(2) .
N2 C22 C18 C19 -0.2(2) .
C14 C22 C18 C19 -177.66(13) .
C7 O2 C8 C9 113.08(14) .
C7 O2 C8 C13 -69.91(16) .
C9 C8 C13 C12 1.0(2) .
O2 C8 C13 C12 -175.84(12) .
C9 C8 C13 N1 178.06(13) .
O2 C8 C13 N1 1.2(2) .
C1 N1 C13 C8 41.5(2) .
C14 N1 C13 C8 -159.36(13) .
C1 N1 C13 C12 -141.56(15) .
C14 N1 C13 C12 17.59(19) .
C8 C13 C12 C11 -0.6(2) .
N1 C13 C12 C11 -177.65(14) .
C13 C12 C11 C10 -0.2(2) .
C12 C11 C10 C9 0.5(2) .
C12 C11 C10 Cl1 -179.88(12) .
C11 C10 C9 C8 0.0(2) .
Cl1 C10 C9 C8 -179.67(11) .
O2 C8 C9 C10 176.24(12) .
C13 C8 C9 C10 -0.7(2) .
C6 C5 C4 C3 1.5(3) .
C5 C4 C3 C2 -1.4(3) .
C7 C2 C3 C4 0.4(2) .
C1 C2 C3 C4 176.65(15) .
C22 C14 C15 C16 0.6(2) .
N1 C14 C15 C16 -176.60(13) .
C14 C15 C16 C17 0.6(2) .
C15 C16 C17 C18 -1.0(2) .
C19 C18 C17 C16 178.73(15) .
C22 C18 C17 C16 0.2(2) .
